data_2020440
loop_
_publ_author_name
'Virdo, Jessica D.'
'Lough, Alan J.'
'Bender, Timothy P.'

_publ_section_title
;
 Redetermination of the crystal structure of boron subphthalocyanine
 chloride (Cl-BsubPc) enabled by slow train sublimation
;
_journal_coeditor_code FM3033
_journal_issue 4
_journal_name_full 'Acta Crystallographica Section C'
_journal_page_first 297
_journal_page_last 307
_journal_paper_doi 10.1107/S2053229616003491
_journal_volume 72
_journal_year 2016
_chemical_formula_moiety 'C24 H12 B Cl N6'
_chemical_formula_sum 'C24 H12 B Cl N6'
_chemical_formula_weight 430.66
_chemical_name_common
;
 Cl-BsubPc
;
_chemical_name_systematic
;
Chlorido(subphthalocyaninato)boron
;
_space_group_crystal_system orthorhombic
_space_group_IT_number 62
_space_group_name_Hall '-P 2ac 2n'
_space_group_name_H-M_alt 'P n m a'
_symmetry_space_group_name_Hall '-P 2ac 2n'
_symmetry_space_group_name_H-M 'P n m a'
_atom_sites_solution_hydrogens difmap
_audit_creation_method SHELXL-2014/7
_cell_angle_alpha 90
_cell_angle_beta 90
_cell_angle_gamma 90
_cell_formula_units_Z 4
_cell_length_a 12.0634(9)
_cell_length_b 14.8634(11)
_cell_length_c 10.3901(6)
_cell_measurement_reflns_used 1837
_cell_measurement_temperature 295(2)
_cell_measurement_theta_max 25.48
_cell_measurement_theta_min 2.74
_cell_volume 1863.0(2)
_computing_cell_refinement
;
APEX2 (Bruker, 2014)
;
_computing_data_collection
;
APEX2 (Bruker, 2014)
;
_computing_data_reduction
;
SAINT (Bruker, 2014)
;
_computing_molecular_graphics
;
PLATON (Spek, 2009)
;
_computing_publication_material
;
SHELXTL (Sheldrick, 2008)
;
_computing_structure_refinement
;
SHELXL2014 (Sheldrick, 2015<i>b</i>)
;
_computing_structure_solution
;
SHELXT (Sheldrick, 2015<i>a</i>)
;
_diffrn_ambient_temperature 295(2)
_diffrn_measured_fraction_theta_full 0.994
_diffrn_measured_fraction_theta_max 0.991
_diffrn_measurement_device_type 'Bruker Kappa APEX DUO CCD'
_diffrn_measurement_method '\f and \w scans'
_diffrn_radiation_type MoK\a
_diffrn_radiation_wavelength 0.71073
_diffrn_reflns_av_R_equivalents 0.0436
_diffrn_reflns_limit_h_max 15
_diffrn_reflns_limit_h_min -15
_diffrn_reflns_limit_k_max 11
_diffrn_reflns_limit_k_min -19
_diffrn_reflns_limit_l_max 9
_diffrn_reflns_limit_l_min -13
_diffrn_reflns_number 9199
_diffrn_reflns_theta_full 25.242
_diffrn_reflns_theta_max 27.412
_diffrn_reflns_theta_min 2.392
_exptl_absorpt_coefficient_mu 0.233
_exptl_absorpt_correction_T_max 0.7456
_exptl_absorpt_correction_T_min 0.7011
_exptl_absorpt_correction_type multi-scan
_exptl_absorpt_process_details
;
(SADABS; Bruker, 2014)
;
_exptl_crystal_colour purple
_exptl_crystal_density_diffrn 1.535
_exptl_crystal_description plate
_exptl_crystal_F_000 880
_exptl_crystal_size_max 0.190
_exptl_crystal_size_mid 0.150
_exptl_crystal_size_min 0.080
_refine_diff_density_max 0.290
_refine_diff_density_min -0.302
_refine_ls_extinction_method none
_refine_ls_goodness_of_fit_ref 1.000
_refine_ls_hydrogen_treatment refall
_refine_ls_matrix_type full
_refine_ls_number_parameters 175
_refine_ls_number_reflns 2187
_refine_ls_number_restraints 0
_refine_ls_restrained_S_all 1.000
_refine_ls_R_factor_all 0.0670
_refine_ls_R_factor_gt 0.0401
_refine_ls_shift/su_max 0.000
_refine_ls_shift/su_mean 0.000
_refine_ls_structure_factor_coef Fsqd
_refine_ls_weighting_details 'w=1/[\s^2^(Fo^2^)+(0.0407P)^2^+0.7800P] where P=(Fo^2^+2Fc^2^)/3'
_refine_ls_weighting_scheme calc
_refine_ls_wR_factor_gt 0.0846
_refine_ls_wR_factor_ref 0.0960
_reflns_number_gt 1581
_reflns_number_total 2187
_reflns_threshold_expression 'I > 2\s(I)'
_cod_data_source_file fm3033sup1.cif
_cod_data_source_block d1598
_cod_depositor_comments 'Adding full bibliography for 2020436--2020440.cif.'
_cod_database_code 2020440
_cod_database_fobs_code 2020440
_shelx_space_group_comment
;
The symmetry employed for this shelxl refinement is uniquely defined
by the following loop, which should always be used as a source of
symmetry information in preference to the above space-group names.
They are only intended as comments.
;
_shelx_estimated_absorpt_t_min 0.957
_shelx_estimated_absorpt_t_max 0.982

loop_
_space_group_symop_operation_xyz
'x, y, z'
'x+1/2, -y+1/2, -z+1/2'
'-x, y+1/2, -z'
'-x+1/2, -y, z+1/2'
'-x, -y, -z'
'-x-1/2, y-1/2, z-1/2'
'x, -y-1/2, z'
'x-1/2, y, -z-1/2'

loop_
_atom_site_type_symbol
_atom_site_label
_atom_site_fract_x
_atom_site_fract_y
_atom_site_fract_z
_atom_site_U_iso_or_equiv
_atom_site_adp_type
_atom_site_calc_flag
_atom_site_occupancy
Cl Cl1 0.18599(6) 0.2500 1.23566(6) 0.03204(19) Uani d 1
N N1 0.00654(18) 0.2500 0.9068(2) 0.0266(5) Uani d 1
N N2 0.16161(12) 0.32896(9) 0.99164(13) 0.0243(3) Uani d 1
N N3 0.33338(13) 0.40592(10) 0.97310(14) 0.0277(4) Uani d 1
N N4 0.32808(18) 0.2500 1.02278(19) 0.0258(5) Uani d 1
C C1 0.06145(15) 0.32705(11) 0.93108(16) 0.0243(4) Uani d 1
C C2 0.04625(15) 0.41714(11) 0.87931(16) 0.0258(4) Uani d 1
C C3 -0.04012(17) 0.45645(13) 0.81101(18) 0.0304(4) Uani d 1
H H3 -0.1058(18) 0.4256(14) 0.7903(19) 0.040(6) Uiso d 1
C C4 -0.02736(19) 0.54419(13) 0.77054(19) 0.0357(5) Uani d 1
H H4 -0.0852(17) 0.5707(14) 0.7220(19) 0.037(6) Uiso d 1
C C5 0.06958(19) 0.59198(13) 0.79456(18) 0.0355(5) Uani d 1
H H5 0.0746(16) 0.6531(14) 0.7627(18) 0.035(5) Uiso d 1
C C6 0.15801(18) 0.55337(12) 0.85740(18) 0.0312(4) Uani d 1
H H6 0.2274(17) 0.5853(14) 0.8719(18) 0.039(6) Uiso d 1
C C7 0.14604(15) 0.46508(11) 0.90122(16) 0.0266(4) Uani d 1
C C8 0.22269(16) 0.40434(11) 0.96479(16) 0.0255(4) Uani d 1
C C9 0.38514(16) 0.32698(12) 0.99401(16) 0.0269(4) Uani d 1
C C10 0.49755(16) 0.29793(12) 0.96533(16) 0.0291(4) Uani d 1
C C11 0.59319(18) 0.34546(15) 0.93420(19) 0.0378(5) Uani d 1
H H11 0.5916(17) 0.4106(14) 0.9360(19) 0.039(6) Uiso d 1
C C12 0.68726(19) 0.29691(16) 0.9058(2) 0.0466(6) Uani d 1
H H12 0.755(2) 0.3298(16) 0.885(2) 0.069(8) Uiso d 1
B B1 0.2098(3) 0.2500 1.0569(3) 0.0245(6) Uani d 1

loop_
_atom_site_aniso_label
_atom_site_aniso_U_11
_atom_site_aniso_U_22
_atom_site_aniso_U_33
_atom_site_aniso_U_12
_atom_site_aniso_U_13
_atom_site_aniso_U_23
Cl1 0.0444(4) 0.0256(3) 0.0261(3) 0.000 0.0019(3) 0.000
N1 0.0262(13) 0.0244(11) 0.0290(12) 0.000 0.0017(9) 0.000
N2 0.0252(9) 0.0204(7) 0.0273(7) -0.0010(6) 0.0003(6) 0.0005(6)
N3 0.0279(10) 0.0249(8) 0.0303(8) -0.0027(6) -0.0023(6) 0.0000(6)
N4 0.0263(13) 0.0240(10) 0.0270(11) 0.000 -0.0008(9) 0.000
C1 0.0239(10) 0.0241(8) 0.0249(9) 0.0010(7) 0.0030(7) -0.0001(7)
C2 0.0298(11) 0.0230(8) 0.0245(9) 0.0026(8) 0.0041(7) -0.0007(7)
C3 0.0282(11) 0.0317(10) 0.0312(10) 0.0042(8) 0.0001(8) -0.0006(8)
C4 0.0384(12) 0.0343(10) 0.0345(11) 0.0104(9) -0.0017(9) 0.0074(8)
C5 0.0461(13) 0.0254(9) 0.0351(11) 0.0037(9) 0.0053(9) 0.0084(8)
C6 0.0361(12) 0.0244(9) 0.0330(10) -0.0006(8) 0.0050(8) 0.0035(7)
C7 0.0302(11) 0.0234(9) 0.0263(9) 0.0015(8) 0.0036(8) -0.0004(7)
C8 0.0283(11) 0.0215(8) 0.0267(9) -0.0027(7) -0.0002(7) 0.0002(7)
C9 0.0260(11) 0.0269(9) 0.0279(9) -0.0043(8) -0.0030(7) 0.0010(7)
C10 0.0237(10) 0.0368(10) 0.0267(9) -0.0020(8) -0.0045(8) 0.0014(8)
C11 0.0312(12) 0.0425(12) 0.0397(11) -0.0054(9) -0.0042(9) 0.0044(9)
C12 0.0271(12) 0.0602(14) 0.0524(13) -0.0064(11) 0.0023(10) 0.0054(11)
B1 0.0259(17) 0.0218(13) 0.0260(14) 0.000 0.0003(12) 0.000

loop_
_atom_type_symbol
_atom_type_description
_atom_type_scat_dispersion_real
_atom_type_scat_dispersion_imag
_atom_type_scat_source
C C 0.0033 0.0016 'International Tables Vol C Tables 4.2.6.8 and 6.1.1.4'
H H 0.0000 0.0000 'International Tables Vol C Tables 4.2.6.8 and 6.1.1.4'
N N 0.0061 0.0033 'International Tables Vol C Tables 4.2.6.8 and 6.1.1.4'
B B 0.0013 0.0007 'International Tables Vol C Tables 4.2.6.8 and 6.1.1.4'
Cl Cl 0.1484 0.1585 'International Tables Vol C Tables 4.2.6.8 and 6.1.1.4'

loop_
_geom_angle_atom_site_label_1
_geom_angle_atom_site_label_2
_geom_angle_atom_site_label_3
_geom_angle_site_symmetry_1
_geom_angle_site_symmetry_3
_geom_angle
C1 N1 C1 7_565 . 116.5(2)
C1 N2 C8 . . 113.58(14)
C1 N2 B1 . . 123.03(16)
C8 N2 B1 . . 122.20(17)
C8 N3 C9 . . 117.24(15)
C9 N4 C9 7_565 . 113.5(2)
C9 N4 B1 7_565 . 122.74(11)
C9 N4 B1 . . 122.74(11)
N1 C1 N2 . . 122.70(16)
N1 C1 C2 . . 130.66(17)
N2 C1 C2 . . 105.27(15)
C3 C2 C7 . . 120.50(16)
C3 C2 C1 . . 132.10(18)
C7 C2 C1 . . 107.24(15)
C4 C3 C2 . . 118.02(19)
C4 C3 H3 . . 119.1(13)
C2 C3 H3 . . 122.9(13)
C3 C4 C5 . . 121.48(19)
C3 C4 H4 . . 118.2(13)
C5 C4 H4 . . 120.2(12)
C6 C5 C4 . . 121.59(18)
C6 C5 H5 . . 120.3(12)
C4 C5 H5 . . 118.1(12)
C5 C6 C7 . . 117.80(19)
C5 C6 H6 . . 122.4(12)
C7 C6 H6 . . 119.8(12)
C6 C7 C2 . . 120.53(17)
C6 C7 C8 . . 131.84(18)
C2 C7 C8 . . 107.55(15)
N3 C8 N2 . . 122.54(16)
N3 C8 C7 . . 130.86(16)
N2 C8 C7 . . 105.00(15)
N3 C9 N4 . . 122.04(17)
N3 C9 C10 . . 131.15(17)
N4 C9 C10 . . 105.41(16)
C11 C10 C10 . 7_565 120.52(12)
C11 C10 C9 . . 132.10(18)
C10 C10 C9 7_565 . 107.28(10)
C12 C11 C10 . . 117.9(2)
C12 C11 H11 . . 123.0(13)
C10 C11 H11 . . 119.1(13)
C11 C12 C12 . 7_565 121.60(14)
C11 C12 H12 . . 118.2(15)
C12 C12 H12 7_565 . 120.2(15)
N4 B1 N2 . . 105.77(15)
N4 B1 N2 . 7_565 105.77(15)
N2 B1 N2 . 7_565 105.5(2)
N4 B1 Cl1 . . 112.70(19)
N2 B1 Cl1 . . 113.21(13)
N2 B1 Cl1 7_565 . 113.21(13)

loop_
_geom_bond_atom_site_label_1
_geom_bond_atom_site_label_2
_geom_bond_site_symmetry_2
_geom_bond_distance
Cl1 B1 . 1.880(3)
N1 C1 7_565 1.347(2)
N1 C1 . 1.347(2)
N2 C1 . 1.363(2)
N2 C8 . 1.370(2)
N2 B1 . 1.474(2)
N3 C8 . 1.338(2)
N3 C9 . 1.347(2)
N4 C9 7_565 1.368(2)
N4 C9 . 1.368(2)
N4 B1 . 1.471(4)
C1 C2 . 1.455(2)
C2 C3 . 1.389(3)
C2 C7 . 1.417(2)
C3 C4 . 1.379(3)
C3 H3 . 0.94(2)
C4 C5 . 1.391(3)
C4 H4 . 0.95(2)
C5 C6 . 1.376(3)
C5 H5 . 0.97(2)
C6 C7 . 1.397(2)
C6 H6 . 0.97(2)
C7 C8 . 1.451(2)
C9 C10 . 1.454(3)
C10 C11 . 1.391(3)
C10 C10 7_565 1.425(4)
C11 C12 . 1.377(3)
C11 H11 . 0.97(2)
C12 C12 7_565 1.395(5)
C12 H12 . 0.97(3)
B1 N2 7_565 1.474(2)

loop_
_geom_torsion_atom_site_label_1
_geom_torsion_atom_site_label_2
_geom_torsion_atom_site_label_3
_geom_torsion_atom_site_label_4
_geom_torsion_site_symmetry_1
_geom_torsion_site_symmetry_4
_geom_torsion
C1 N1 C1 N2 7_565 . -7.9(3)
C1 N1 C1 C2 7_565 . 156.64(13)
C8 N2 C1 N1 . . 156.25(17)
B1 N2 C1 N1 . . -11.4(3)
C8 N2 C1 C2 . . -11.68(19)
B1 N2 C1 C2 . . -179.38(17)
N1 C1 C2 C3 . . 15.0(3)
N2 C1 C2 C3 . . -178.42(18)
N1 C1 C2 C7 . . -160.32(19)
N2 C1 C2 C7 . . 6.26(18)
C7 C2 C3 C4 . . -2.7(3)
C1 C2 C3 C4 . . -177.54(18)
C2 C3 C4 C5 . . 1.3(3)
C3 C4 C5 C6 . . 1.4(3)
C4 C5 C6 C7 . . -2.4(3)
C5 C6 C7 C2 . . 0.9(3)
C5 C6 C7 C8 . . 177.05(18)
C3 C2 C7 C6 . . 1.7(3)
C1 C2 C7 C6 . . 177.63(16)
C3 C2 C7 C8 . . -175.29(16)
C1 C2 C7 C8 . . 0.67(19)
C9 N3 C8 N2 . . 7.9(2)
C9 N3 C8 C7 . . -155.38(17)
C1 N2 C8 N3 . . -154.92(16)
B1 N2 C8 N3 . . 12.9(3)
C1 N2 C8 C7 . . 12.07(19)
B1 N2 C8 C7 . . 179.89(16)
C6 C7 C8 N3 . . -18.3(3)
C2 C7 C8 N3 . . 158.17(18)
C6 C7 C8 N2 . . 176.21(18)
C2 C7 C8 N2 . . -7.31(18)
C8 N3 C9 N4 . . -8.5(3)
C8 N3 C9 C10 . . 155.86(18)
C9 N4 C9 N3 7_565 . 156.90(12)
B1 N4 C9 N3 . . -11.7(3)
C9 N4 C9 C10 7_565 . -11.0(3)
B1 N4 C9 C10 . . -179.61(19)
N3 C9 C10 C11 . . 16.2(3)
N4 C9 C10 C11 . . -177.5(2)
N3 C9 C10 C10 . 7_565 -160.04(16)
N4 C9 C10 C10 . 7_565 6.27(15)
C10 C10 C11 C12 7_565 . -1.0(2)
C9 C10 C11 C12 . . -176.82(19)
C10 C11 C12 C12 . 7_565 1.0(2)
C9 N4 B1 N2 7_565 . -139.60(17)
C9 N4 B1 N2 . . 28.0(3)
C9 N4 B1 N2 7_565 7_565 -28.0(3)
C9 N4 B1 N2 . 7_565 139.60(17)
C9 N4 B1 Cl1 7_565 . 96.20(19)
C9 N4 B1 Cl1 . . -96.20(19)
C1 N2 B1 N4 . . 138.19(17)
C8 N2 B1 N4 . . -28.5(2)
C1 N2 B1 N2 . 7_565 26.4(3)
C8 N2 B1 N2 . 7_565 -140.27(15)
C1 N2 B1 Cl1 . . -97.93(18)
C8 N2 B1 Cl1 . . 95.4(2)
